data_4318902
loop_
_publ_author_name
'Richard D. Adams'
'O-Sung Kwon'
'Mark D. Smith'

_publ_section_title
;
 Disulfides of Manganese Carbonyl. Synthesis of Mn2(CO)7(\m-S2) and Its
 Reactions with Tertiary Phosphines and Arsines
;
_journal_name_full 'Inorganic Chemistry'
_journal_page_first 6281
_journal_page_last 6290
_journal_paper_doi 10.1021/ic0203670
_journal_volume 41
_journal_year 2002
_chemical_formula_sum 'C24 H15 As Mn2 O6 S2'
_chemical_formula_weight 648.28
_chemical_name_systematic
;
  ?
;
_space_group_IT_number 14
_symmetry_cell_setting monoclinic
_symmetry_space_group_name_Hall '-P 2ybc'
_symmetry_space_group_name_H-M 'P 1 21/c 1'
_atom_sites_solution_hydrogens geom
_atom_sites_solution_primary direct
_atom_sites_solution_secondary difmap
_audit_creation_method SHELXL-97
_cell_angle_alpha 90.00
_cell_angle_beta 100.9910(10)
_cell_angle_gamma 90.00
_cell_formula_units_Z 4
_cell_length_a 10.9214(5)
_cell_length_b 13.5672(7)
_cell_length_c 17.6707(8)
_cell_measurement_reflns_used 5910
_cell_measurement_temperature 293(2)
_cell_measurement_theta_max 25.699
_cell_measurement_theta_min 2.348
_cell_volume 2570.3(2)
_computing_cell_refinement 'SAINT+ NT V6.02a (Bruker, 1998)'
_computing_data_collection 'SMART NT V5.619 (Bruker, 2000)'
_computing_data_reduction 'SAINT+ NT V6.02a'
_computing_molecular_graphics 'SHELXTL V5.1 (Sheldrick, 1997)'
_computing_publication_material 'SHELXTL V5.1'
_computing_structure_refinement 'SHELXL-97 (Sheldrick, 1997)'
_computing_structure_solution 'SHELXS-97 (Sheldrick, 1990)'
_diffrn_ambient_temperature 293(2)
_diffrn_measured_fraction_theta_full 0.997
_diffrn_measured_fraction_theta_max 0.997
_diffrn_measurement_device_type 'Bruker SMART APEX CCD diffractometer'
_diffrn_measurement_method 'omega scans'
_diffrn_radiation_monochromator graphite
_diffrn_radiation_source 'fine-focus sealed tube'
_diffrn_radiation_type MoK\a
_diffrn_radiation_wavelength 0.71073
_diffrn_reflns_av_R_equivalents 0.0515
_diffrn_reflns_av_sigmaI/netI 0.0470
_diffrn_reflns_limit_h_max 13
_diffrn_reflns_limit_h_min -13
_diffrn_reflns_limit_k_max 16
_diffrn_reflns_limit_k_min -16
_diffrn_reflns_limit_l_max 20
_diffrn_reflns_limit_l_min -22
_diffrn_reflns_number 20757
_diffrn_reflns_theta_full 26.43
_diffrn_reflns_theta_max 26.43
_diffrn_reflns_theta_min 1.90
_diffrn_standards_decay_% <1
_exptl_absorpt_coefficient_mu 2.460
_exptl_absorpt_correction_T_max 0.831023
_exptl_absorpt_correction_T_min 0.709322
_exptl_absorpt_correction_type SADABS
_exptl_absorpt_process_details '(SADABS, Bruker, 1997)'
_exptl_crystal_colour orange
_exptl_crystal_density_diffrn 1.675
_exptl_crystal_density_method 'not measured'
_exptl_crystal_description plate
_exptl_crystal_F_000 1288
_exptl_crystal_size_max 0.2
_exptl_crystal_size_mid 0.18
_exptl_crystal_size_min 0.04
_refine_diff_density_max 0.506
_refine_diff_density_min -0.302
_refine_diff_density_rms 0.075
_refine_ls_extinction_method none
_refine_ls_goodness_of_fit_ref 0.941
_refine_ls_hydrogen_treatment mixed
_refine_ls_matrix_type full
_refine_ls_number_parameters 316
_refine_ls_number_reflns 5259
_refine_ls_number_restraints 0
_refine_ls_restrained_S_all 0.941
_refine_ls_R_factor_all 0.0656
_refine_ls_R_factor_gt 0.0420
_refine_ls_shift/su_max 0.001
_refine_ls_shift/su_mean 0.000
_refine_ls_structure_factor_coef Fsqd
_refine_ls_weighting_details 'calc w=1/[\s^2^(Fo^2^)+(0.0446P)^2^+0.0000P] where P=(Fo^2^+2Fc^2^)/3'
_refine_ls_weighting_scheme calc
_refine_ls_wR_factor_gt 0.0827
_refine_ls_wR_factor_ref 0.0906
_reflns_number_gt 3757
_reflns_number_total 5259
_reflns_threshold_expression >2sigma(I)
_cod_data_source_file ic0203670_09.cif
_cod_data_source_block Mn2(CO)6S2(AsPh3)
_cod_database_code 4318902

loop_
_symmetry_equiv_pos_as_xyz
'x, y, z'
'-x, y+1/2, -z+1/2'
'-x, -y, -z'
'x, -y-1/2, z-1/2'

loop_
_atom_site_label
_atom_site_type_symbol
_atom_site_fract_x
_atom_site_fract_y
_atom_site_fract_z
_atom_site_U_iso_or_equiv
_atom_site_adp_type
_atom_site_occupancy
_atom_site_symmetry_multiplicity
_atom_site_calc_flag
_atom_site_refinement_flags
_atom_site_disorder_assembly
_atom_site_disorder_group
Mn1 Mn -0.18133(5) 0.73195(4) 0.05354(3) 0.04257(15) Uani 1 1 d . . .
Mn2 Mn -0.39206(5) 0.79459(4) -0.03640(3) 0.05185(17) Uani 1 1 d . . .
S1 S -0.21429(9) 0.75138(8) -0.07818(6) 0.0547(3) Uani 1 1 d . . .
S2 S -0.20661(9) 0.87743(7) -0.01461(6) 0.0537(3) Uani 1 1 d . . .
As1 As 0.04382(3) 0.74932(2) 0.06916(2) 0.03920(11) Uani 1 1 d . . .
C10 C -0.1594(4) 0.7594(3) 0.1546(3) 0.0523(10) Uani 1 1 d . . .
C11 C -0.1671(4) 0.5998(3) 0.0586(2) 0.0646(12) Uani 1 1 d . . .
C12 C -0.3419(4) 0.7042(3) 0.0710(3) 0.0658(12) Uani 1 1 d . . .
C20 C -0.4985(4) 0.6941(3) -0.0625(3) 0.0656(12) Uani 1 1 d . . .
C21 C -0.4833(4) 0.8614(3) 0.0213(3) 0.0678(12) Uani 1 1 d . . .
C22 C -0.4648(4) 0.8594(3) -0.1216(3) 0.0691(12) Uani 1 1 d . . .
C30 C 0.1442(3) 0.6360(2) 0.1111(2) 0.0432(9) Uani 1 1 d . . .
C31 C 0.1021(4) 0.5765(3) 0.1637(2) 0.0543(10) Uani 1 1 d . . .
H31 H 0.0266 0.5900 0.1786 0.065 Uiso 1 1 calc R . .
C32 C 0.1728(5) 0.4964(3) 0.1942(2) 0.0704(13) Uani 1 1 d . . .
H32 H 0.1436 0.4552 0.2289 0.084 Uiso 1 1 calc R . .
C33 C 0.2844(4) 0.4770(3) 0.1742(3) 0.0724(14) Uani 1 1 d . . .
H33 H 0.3313 0.4230 0.1952 0.087 Uiso 1 1 calc R . .
C34 C 0.3272(4) 0.5366(3) 0.1234(3) 0.0715(13) Uani 1 1 d . . .
H34 H 0.4043 0.5240 0.1104 0.086 Uiso 1 1 calc R . .
C35 C 0.2570(4) 0.6161(3) 0.0908(2) 0.0593(11) Uani 1 1 d . . .
H35 H 0.2861 0.6560 0.0552 0.071 Uiso 1 1 calc R . .
C40 C 0.1179(3) 0.8564(2) 0.13616(19) 0.0428(8) Uani 1 1 d . . .
C41 C 0.2415(4) 0.8513(3) 0.1736(2) 0.0535(10) Uani 1 1 d . . .
H41 H 0.2884 0.7951 0.1693 0.064 Uiso 1 1 calc R . .
C42 C 0.2948(4) 0.9302(3) 0.2175(2) 0.0657(12) Uani 1 1 d . . .
H42 H 0.3773 0.9265 0.2431 0.079 Uiso 1 1 calc R . .
C43 C 0.2269(4) 1.0137(3) 0.2235(2) 0.0651(12) Uani 1 1 d . . .
H43 H 0.2636 1.0666 0.2528 0.078 Uiso 1 1 calc R . .
C44 C 0.1062(4) 1.0192(3) 0.1866(2) 0.0614(11) Uani 1 1 d . . .
H44 H 0.0601 1.0759 0.1908 0.074 Uiso 1 1 calc R . .
C45 C 0.0514(4) 0.9407(3) 0.1429(2) 0.0501(9) Uani 1 1 d . . .
H45 H -0.0313 0.9452 0.1178 0.060 Uiso 1 1 calc R . .
C50 C 0.1054(3) 0.7754(2) -0.02434(19) 0.0410(8) Uani 1 1 d . . .
C51 C 0.1705(3) 0.8603(3) -0.0343(2) 0.0516(10) Uani 1 1 d . . .
H51 H 0.1842 0.9079 0.0043 0.062 Uiso 1 1 calc R . .
C52 C 0.2151(4) 0.8745(3) -0.1015(2) 0.0596(11) Uani 1 1 d . . .
H52 H 0.2581 0.9320 -0.1084 0.072 Uiso 1 1 calc R . .
C53 C 0.1961(4) 0.8034(3) -0.1585(2) 0.0626(12) Uani 1 1 d . . .
H53 H 0.2283 0.8124 -0.2031 0.075 Uiso 1 1 calc R . .
C54 C 0.1300(4) 0.7198(3) -0.1497(2) 0.0603(11) Uani 1 1 d . . .
H54 H 0.1159 0.6726 -0.1886 0.072 Uiso 1 1 calc R . .
C55 C 0.0845(3) 0.7058(3) -0.0830(2) 0.0511(9) Uani 1 1 d . . .
H55 H 0.0392 0.6491 -0.0772 0.061 Uiso 1 1 calc R . .
O10 O -0.1491(3) 0.7738(2) 0.21952(18) 0.0757(9) Uani 1 1 d . . .
O11 O -0.1641(4) 0.5165(2) 0.0602(2) 0.1165(15) Uani 1 1 d . . .
O12 O -0.4087(3) 0.6686(3) 0.1071(2) 0.1030(13) Uani 1 1 d . . .
O20 O -0.5664(3) 0.6297(3) -0.0796(2) 0.0963(12) Uani 1 1 d . . .
O21 O -0.5383(3) 0.9054(3) 0.0580(2) 0.1005(12) Uani 1 1 d . . .
O22 O -0.5115(3) 0.8991(3) -0.1765(2) 0.1038(13) Uani 1 1 d . . .

loop_
_atom_site_aniso_label
_atom_site_aniso_U_11
_atom_site_aniso_U_22
_atom_site_aniso_U_33
_atom_site_aniso_U_23
_atom_site_aniso_U_13
_atom_site_aniso_U_12
Mn1 0.0447(3) 0.0375(3) 0.0449(3) -0.0006(2) 0.0068(2) -0.0017(2)
Mn2 0.0439(3) 0.0555(4) 0.0554(4) 0.0011(3) 0.0075(3) 0.0051(3)
S1 0.0505(6) 0.0664(6) 0.0462(6) -0.0031(5) 0.0070(4) 0.0057(5)
S2 0.0571(6) 0.0467(5) 0.0566(6) 0.0079(4) 0.0089(5) -0.0015(5)
As1 0.0439(2) 0.03753(19) 0.0367(2) -0.00172(14) 0.00885(15) 0.00175(15)
C10 0.053(2) 0.047(2) 0.059(3) -0.0022(19) 0.0172(19) -0.0071(17)
C11 0.065(3) 0.046(2) 0.072(3) -0.004(2) -0.015(2) -0.003(2)
C12 0.052(3) 0.070(3) 0.073(3) 0.013(2) 0.007(2) -0.006(2)
C20 0.050(3) 0.070(3) 0.073(3) -0.008(2) 0.003(2) 0.006(2)
C21 0.058(3) 0.069(3) 0.075(3) 0.000(2) 0.010(2) 0.005(2)
C22 0.051(3) 0.084(3) 0.071(3) 0.013(2) 0.008(2) 0.006(2)
C30 0.050(2) 0.0373(19) 0.041(2) -0.0037(15) 0.0035(17) 0.0018(16)
C31 0.062(3) 0.051(2) 0.048(2) 0.0030(18) 0.0068(19) 0.0005(19)
C32 0.089(4) 0.055(3) 0.062(3) 0.020(2) 0.002(3) -0.003(2)
C33 0.077(3) 0.044(2) 0.084(4) 0.002(2) -0.013(3) 0.009(2)
C34 0.060(3) 0.062(3) 0.090(4) 0.000(2) 0.007(2) 0.017(2)
C35 0.058(3) 0.060(3) 0.061(3) 0.007(2) 0.013(2) 0.009(2)
C40 0.053(2) 0.045(2) 0.034(2) -0.0040(15) 0.0147(16) -0.0065(17)
C41 0.056(2) 0.058(2) 0.047(2) -0.0027(18) 0.0101(19) -0.0024(19)
C42 0.055(3) 0.080(3) 0.060(3) -0.008(2) 0.004(2) -0.017(2)
C43 0.083(3) 0.063(3) 0.054(3) -0.018(2) 0.024(2) -0.026(2)
C44 0.072(3) 0.057(3) 0.060(3) -0.016(2) 0.024(2) -0.007(2)
C45 0.056(2) 0.049(2) 0.047(2) -0.0081(17) 0.0131(18) -0.0003(18)
C50 0.043(2) 0.044(2) 0.037(2) -0.0006(15) 0.0093(15) 0.0073(15)
C51 0.061(3) 0.049(2) 0.048(2) 0.0032(17) 0.0177(19) 0.0085(18)
C52 0.065(3) 0.058(3) 0.061(3) 0.018(2) 0.026(2) 0.010(2)
C53 0.064(3) 0.088(3) 0.039(2) 0.014(2) 0.017(2) 0.023(2)
C54 0.063(3) 0.073(3) 0.046(3) -0.010(2) 0.013(2) 0.014(2)
C55 0.054(2) 0.050(2) 0.050(2) -0.0021(18) 0.0127(18) 0.0067(18)
O10 0.098(2) 0.084(2) 0.050(2) -0.0111(15) 0.0264(17) -0.0124(18)
O11 0.143(3) 0.0438(19) 0.138(3) -0.0069(19) -0.035(3) 0.001(2)
O12 0.063(2) 0.140(3) 0.107(3) 0.056(2) 0.019(2) -0.020(2)
O20 0.066(2) 0.083(2) 0.132(3) -0.016(2) -0.002(2) -0.0126(18)
O21 0.089(3) 0.111(3) 0.111(3) -0.026(2) 0.043(2) 0.017(2)
O22 0.078(2) 0.142(3) 0.085(3) 0.046(2) 0.0006(19) 0.010(2)

loop_
_atom_type_symbol
_atom_type_description
_atom_type_scat_dispersion_real
_atom_type_scat_dispersion_imag
_atom_type_scat_source
C C 0.0033 0.0016 'International Tables Vol C Tables 4.2.6.8 and 6.1.1.4'
H H 0.0000 0.0000 'International Tables Vol C Tables 4.2.6.8 and 6.1.1.4'
O O 0.0106 0.0060 'International Tables Vol C Tables 4.2.6.8 and 6.1.1.4'
S S 0.1246 0.1234 'International Tables Vol C Tables 4.2.6.8 and 6.1.1.4'
Mn Mn 0.3368 0.7283 'International Tables Vol C Tables 4.2.6.8 and 6.1.1.4'
As As 0.0499 2.0058 'International Tables Vol C Tables 4.2.6.8 and 6.1.1.4'

loop_
_geom_angle_atom_site_label_1
_geom_angle_atom_site_label_2
_geom_angle_atom_site_label_3
_geom_angle
_geom_angle_site_symmetry_1
_geom_angle_site_symmetry_3
_geom_angle_publ_flag
C10 Mn1 C11 99.43(18) . . ?
C10 Mn1 C12 80.19(18) . . ?
C11 Mn1 C12 82.4(2) . . ?
C10 Mn1 S2 108.82(12) . . ?
C11 Mn1 S2 151.71(14) . . ?
C12 Mn1 S2 103.62(13) . . ?
C10 Mn1 S1 161.40(12) . . ?
C11 Mn1 S1 99.16(14) . . ?
C12 Mn1 S1 102.62(14) . . ?
S2 Mn1 S1 52.59(4) . . ?
C10 Mn1 As1 85.79(12) . . ?
C11 Mn1 As1 90.85(14) . . ?
C12 Mn1 As1 163.17(13) . . ?
S2 Mn1 As1 89.66(3) . . ?
S1 Mn1 As1 93.63(3) . . ?
C10 Mn1 Mn2 117.52(13) . . ?
C11 Mn1 Mn2 113.72(12) . . ?
C12 Mn1 Mn2 55.65(13) . . ?
S2 Mn1 Mn2 54.02(3) . . ?
S1 Mn1 Mn2 53.95(3) . . ?
As1 Mn1 Mn2 140.65(3) . . ?
C22 Mn2 C20 89.7(2) . . ?
C22 Mn2 C21 91.4(2) . . ?
C20 Mn2 C21 97.3(2) . . ?
C22 Mn2 C12 168.05(18) . . ?
C20 Mn2 C12 81.00(18) . . ?
C21 Mn2 C12 82.42(19) . . ?
C22 Mn2 S1 97.03(15) . . ?
C20 Mn2 S1 105.73(14) . . ?
C21 Mn2 S1 155.44(14) . . ?
C12 Mn2 S1 92.75(12) . . ?
C22 Mn2 S2 97.87(14) . . ?
C20 Mn2 S2 158.07(14) . . ?
C21 Mn2 S2 103.02(14) . . ?
C12 Mn2 S2 93.48(11) . . ?
S1 Mn2 S2 53.06(4) . . ?
C22 Mn2 Mn1 148.03(14) . . ?
C20 Mn2 Mn1 110.69(14) . . ?
C21 Mn2 Mn1 109.27(14) . . ?
C12 Mn2 Mn1 43.79(12) . . ?
S1 Mn2 Mn1 54.66(3) . . ?
S2 Mn2 Mn1 54.63(3) . . ?
S2 S1 Mn2 63.54(4) . . ?
S2 S1 Mn1 63.70(4) . . ?
Mn2 S1 Mn1 71.39(4) . . ?
S1 S2 Mn2 63.41(4) . . ?
S1 S2 Mn1 63.71(4) . . ?
Mn2 S2 Mn1 71.35(3) . . ?
C50 As1 C40 102.18(14) . . ?
C50 As1 C30 101.97(15) . . ?
C40 As1 C30 102.60(14) . . ?
C50 As1 Mn1 115.47(10) . . ?
C40 As1 Mn1 115.76(11) . . ?
C30 As1 Mn1 116.70(11) . . ?
O10 C10 Mn1 177.0(3) . . ?
O11 C11 Mn1 176.7(4) . . ?
O12 C12 Mn1 151.4(4) . . ?
O12 C12 Mn2 128.0(3) . . ?
Mn1 C12 Mn2 80.56(17) . . ?
O20 C20 Mn2 179.7(5) . . ?
O21 C21 Mn2 178.1(4) . . ?
O22 C22 Mn2 178.9(5) . . ?
C35 C30 C31 119.5(3) . . ?
C35 C30 As1 121.5(3) . . ?
C31 C30 As1 118.9(3) . . ?
C30 C31 C32 119.5(4) . . ?
C33 C32 C31 120.8(4) . . ?
C34 C33 C32 119.8(4) . . ?
C33 C34 C35 120.4(5) . . ?
C30 C35 C34 119.9(4) . . ?
C45 C40 C41 118.8(3) . . ?
C45 C40 As1 120.6(3) . . ?
C41 C40 As1 120.5(3) . . ?
C42 C41 C40 119.8(4) . . ?
C43 C42 C41 120.5(4) . . ?
C44 C43 C42 120.0(4) . . ?
C43 C44 C45 120.2(4) . . ?
C40 C45 C44 120.7(4) . . ?
C51 C50 C55 119.2(4) . . ?
C51 C50 As1 122.2(3) . . ?
C55 C50 As1 118.6(3) . . ?
C52 C51 C50 120.0(4) . . ?
C51 C52 C53 120.0(4) . . ?
C54 C53 C52 120.3(4) . . ?
C53 C54 C55 119.7(4) . . ?
C54 C55 C50 120.7(4) . . ?

loop_
_geom_bond_atom_site_label_1
_geom_bond_atom_site_label_2
_geom_bond_distance
_geom_bond_site_symmetry_2
_geom_bond_publ_flag
Mn1 C10 1.796(4) . ?
Mn1 C11 1.800(4) . ?
Mn1 C12 1.876(5) . ?
Mn1 S2 2.3013(10) . ?
Mn1 S1 2.3016(11) . ?
Mn1 As1 2.4331(6) . ?
Mn1 Mn2 2.6740(7) . ?
Mn2 C22 1.792(4) . ?
Mn2 C20 1.794(5) . ?
Mn2 C21 1.801(5) . ?
Mn2 C12 2.238(4) . ?
Mn2 S1 2.2813(12) . ?
Mn2 S2 2.2839(11) . ?
S1 S2 2.0390(14) . ?
As1 C50 1.932(4) . ?
As1 C40 1.949(3) . ?
As1 C30 1.950(3) . ?
C10 O10 1.147(4) . ?
C11 O11 1.131(4) . ?
C12 O12 1.162(5) . ?
C20 O20 1.148(5) . ?
C21 O21 1.134(5) . ?
C22 O22 1.142(5) . ?
C30 C35 1.374(5) . ?
C30 C31 1.375(5) . ?
C31 C32 1.382(5) . ?
C32 C33 1.358(6) . ?
C33 C34 1.355(6) . ?
C34 C35 1.384(5) . ?
C40 C45 1.373(5) . ?
C40 C41 1.387(5) . ?
C41 C42 1.383(5) . ?
C42 C43 1.368(6) . ?
C43 C44 1.357(6) . ?
C44 C45 1.383(5) . ?
C50 C51 1.381(5) . ?
C50 C55 1.389(5) . ?
C51 C52 1.380(5) . ?
C52 C53 1.382(6) . ?
C53 C54 1.370(6) . ?
C54 C55 1.376(5) . ?
